data_4315805
loop_
_publ_author_name
'Yulia Yu. Scaffidi-Domianello'
'Kristof Meelich'
'Michael A. Jakupec'
'Vladimir B. Arion'
'Vadim Yu. Kukushkin'
'Markus Galanski'
'Bernhard K. Keppler'

_publ_section_title
;
 Novel Cis- and Trans-Configured Bis(oxime)platinum(II) Complexes:
 Synthesis, Characterization, and Cytotoxic Activity
;
_journal_name_full 'Inorganic Chemistry'
_journal_page_first 5669
_journal_page_last 5678
_journal_paper_doi 10.1021/ic100584b
_journal_volume 49
_journal_year 2010
_chemical_formula_moiety 'C6 H14 I2 N2 O2 Pt'
_chemical_formula_sum 'C6 H14 I2 N2 O2 Pt'
_chemical_formula_weight 595.08
_chemical_name_systematic
; 
(SP-4-1)-Bis(acetone oxime-kappaN)diiodidoplatinum(II) 
;
_space_group_IT_number 19
_symmetry_cell_setting orthorhombic
_symmetry_space_group_name_Hall 'P 2ac 2ab'
_symmetry_space_group_name_H-M 'P 21 21 21'
_atom_sites_solution_hydrogens geom
_atom_sites_solution_primary direct
_atom_sites_solution_secondary difmap
_audit_creation_method SHELXL-97
_cell_angle_alpha 90.00
_cell_angle_beta 90.00
_cell_angle_gamma 90.00
_cell_formula_units_Z 4
_cell_length_a 9.0055(4)
_cell_length_b 9.0841(3)
_cell_length_c 16.5477(7)
_cell_measurement_reflns_used 9871
_cell_measurement_temperature 100(2)
_cell_measurement_theta_max 29.73
_cell_measurement_theta_min 2.46
_cell_volume 1353.72(9)
_computing_structure_refinement 'SHELXL-97 (Sheldrick, 1997)'
_computing_structure_solution 'SHELXS-97 (Sheldrick, 1990)'
_diffrn_ambient_temperature 100(2)
_diffrn_measured_fraction_theta_full 0.998
_diffrn_measured_fraction_theta_max 0.998
_diffrn_radiation_monochromator graphite
_diffrn_radiation_source 'fine-focus sealed tube'
_diffrn_radiation_type MoK\a
_diffrn_radiation_wavelength 0.71073
_diffrn_reflns_av_R_equivalents 0.0466
_diffrn_reflns_av_sigmaI/netI 0.0194
_diffrn_reflns_limit_h_max 12
_diffrn_reflns_limit_h_min -12
_diffrn_reflns_limit_k_max 12
_diffrn_reflns_limit_k_min -12
_diffrn_reflns_limit_l_max 23
_diffrn_reflns_limit_l_min -23
_diffrn_reflns_number 54601
_diffrn_reflns_theta_full 30.07
_diffrn_reflns_theta_max 30.07
_diffrn_reflns_theta_min 3.19
_exptl_absorpt_coefficient_mu 14.905
_exptl_absorpt_correction_T_max 0.6634
_exptl_absorpt_correction_T_min 0.2678
_exptl_absorpt_correction_type multi-scan
_exptl_absorpt_process_details SADABS
_exptl_crystal_colour yellow-orange
_exptl_crystal_density_diffrn 2.920
_exptl_crystal_density_method 'not measured'
_exptl_crystal_description stick
_exptl_crystal_F_000 1056
_exptl_crystal_size_max 0.12
_exptl_crystal_size_mid 0.05
_exptl_crystal_size_min 0.03
_refine_diff_density_max 0.956
_refine_diff_density_min -0.566
_refine_diff_density_rms 0.117
_refine_ls_abs_structure_details 'Flack H D (1983), Acta Cryst. A39, 876-881'
_refine_ls_abs_structure_Flack -0.004(3)
_refine_ls_extinction_method none
_refine_ls_goodness_of_fit_ref 0.990
_refine_ls_hydrogen_treatment constr
_refine_ls_matrix_type full
_refine_ls_number_parameters 124
_refine_ls_number_reflns 3977
_refine_ls_number_restraints 0
_refine_ls_restrained_S_all 0.990
_refine_ls_R_factor_all 0.0158
_refine_ls_R_factor_gt 0.0144
_refine_ls_shift/su_max 0.003
_refine_ls_shift/su_mean 0.000
_refine_ls_structure_factor_coef Fsqd
_refine_ls_weighting_details 'calc w=1/[\s^2^(Fo^2^)+(0.0156P)^2^+0.8358P] where P=(Fo^2^+2Fc^2^)/3'
_refine_ls_weighting_scheme calc
_refine_ls_wR_factor_gt 0.0305
_refine_ls_wR_factor_ref 0.0309
_reflns_number_gt 3850
_reflns_number_total 3977
_reflns_threshold_expression >2sigma(I)
_cod_data_source_file ic100584b_si_002_3.cif
_cod_data_source_block YUSC030T
_cod_database_code 4315805

loop_
_symmetry_equiv_pos_as_xyz
'x, y, z'
'-x+1/2, -y, z+1/2'
'-x, y+1/2, -z+1/2'
'x+1/2, -y+1/2, -z'

loop_
_atom_site_label
_atom_site_type_symbol
_atom_site_fract_x
_atom_site_fract_y
_atom_site_fract_z
_atom_site_U_iso_or_equiv
_atom_site_adp_type
_atom_site_occupancy
_atom_site_symmetry_multiplicity
_atom_site_calc_flag
_atom_site_refinement_flags
_atom_site_disorder_assembly
_atom_site_disorder_group
Pt1 Pt 0.611842(14) 0.517517(12) 0.817123(8) 0.01152(3) Uani 1 1 d . . .
I1 I 0.80531(3) 0.57727(3) 0.928513(14) 0.01988(5) Uani 1 1 d . . .
I2 I 0.41914(2) 0.44051(2) 0.707120(13) 0.01558(5) Uani 1 1 d . . .
O1 O 0.7818(3) 0.6558(2) 0.69088(16) 0.0205(5) Uani 1 1 d . . .
H1 H 0.7288 0.7192 0.7141 0.031 Uiso 1 1 calc R . .
O2 O 0.3749(3) 0.6691(3) 0.89930(16) 0.0233(6) Uani 1 1 d . . .
H2 H 0.4248 0.7308 0.8730 0.035 Uiso 1 1 calc R . .
N1 N 0.7713(3) 0.5218(3) 0.73238(16) 0.0138(5) Uani 1 1 d . . .
N2 N 0.4471(3) 0.5330(3) 0.89790(16) 0.0146(5) Uani 1 1 d . . .
C1 C 0.8611(4) 0.2747(4) 0.7481(2) 0.0241(8) Uani 1 1 d . . .
H1A H 0.9560 0.2595 0.7758 0.036 Uiso 1 1 calc R . .
H1B H 0.8470 0.1973 0.7075 0.036 Uiso 1 1 calc R . .
H1C H 0.7800 0.2708 0.7875 0.036 Uiso 1 1 calc R . .
C2 C 0.8617(4) 0.4223(4) 0.7074(2) 0.0168(6) Uani 1 1 d . . .
C3 C 0.9652(4) 0.4478(4) 0.6392(2) 0.0231(8) Uani 1 1 d . . .
H3A H 0.9875 0.5531 0.6352 0.035 Uiso 1 1 calc R . .
H3B H 0.9192 0.4142 0.5888 0.035 Uiso 1 1 calc R . .
H3C H 1.0573 0.3930 0.6485 0.035 Uiso 1 1 calc R . .
C4 C 0.4549(4) 0.2879(4) 0.9497(2) 0.0243(8) Uani 1 1 d . . .
H4A H 0.5336 0.2794 0.9091 0.036 Uiso 1 1 calc R . .
H4B H 0.3780 0.2141 0.9390 0.036 Uiso 1 1 calc R . .
H4C H 0.4968 0.2715 1.0036 0.036 Uiso 1 1 calc R . .
C5 C 0.3887(4) 0.4370(3) 0.9459(2) 0.0176(6) Uani 1 1 d . . .
C6 C 0.2571(4) 0.4749(5) 0.9969(2) 0.0250(8) Uani 1 1 d . . .
H6A H 0.2712 0.5726 1.0207 0.037 Uiso 1 1 calc R . .
H6B H 0.2465 0.4017 1.0400 0.037 Uiso 1 1 calc R . .
H6C H 0.1675 0.4750 0.9633 0.037 Uiso 1 1 calc R . .

loop_
_atom_site_aniso_label
_atom_site_aniso_U_11
_atom_site_aniso_U_22
_atom_site_aniso_U_33
_atom_site_aniso_U_23
_atom_site_aniso_U_13
_atom_site_aniso_U_12
Pt1 0.01098(5) 0.01156(5) 0.01203(5) 0.00038(4) 0.00057(5) -0.00019(4)
I1 0.01814(11) 0.02456(10) 0.01693(11) 0.00190(9) -0.00481(9) -0.00434(9)
I2 0.01527(10) 0.01486(9) 0.01660(10) -0.00193(7) -0.00258(8) -0.00092(7)
O1 0.0245(14) 0.0153(10) 0.0218(13) 0.0062(10) 0.0102(12) 0.0040(9)
O2 0.0250(14) 0.0155(10) 0.0293(14) 0.0055(9) 0.0113(12) 0.0058(11)
N1 0.0151(13) 0.0153(11) 0.0110(12) 0.0023(10) -0.0006(10) -0.0024(11)
N2 0.0152(13) 0.0168(12) 0.0119(13) -0.0008(10) 0.0011(10) 0.0006(11)
C1 0.022(2) 0.0171(15) 0.034(2) -0.0009(14) 0.0020(16) 0.0032(13)
C2 0.0123(16) 0.0177(13) 0.0203(16) -0.0013(12) 0.0011(13) 0.0008(12)
C3 0.0202(18) 0.0273(18) 0.0218(18) -0.0045(14) 0.0080(15) 0.0044(14)
C4 0.029(2) 0.0179(16) 0.027(2) 0.0062(14) 0.0036(17) -0.0061(14)
C5 0.0179(16) 0.0199(14) 0.0151(16) 0.0016(11) -0.0020(14) -0.0052(14)
C6 0.0205(18) 0.0346(19) 0.0198(18) -0.0010(16) 0.0089(15) -0.0053(16)

loop_
_atom_type_symbol
_atom_type_description
_atom_type_scat_dispersion_real
_atom_type_scat_dispersion_imag
_atom_type_scat_source
C C 0.0033 0.0016 'International Tables Vol C Tables 4.2.6.8 and 6.1.1.4'
H H 0.0000 0.0000 'International Tables Vol C Tables 4.2.6.8 and 6.1.1.4'
N N 0.0061 0.0033 'International Tables Vol C Tables 4.2.6.8 and 6.1.1.4'
O O 0.0106 0.0060 'International Tables Vol C Tables 4.2.6.8 and 6.1.1.4'
I I -0.4742 1.8119 'International Tables Vol C Tables 4.2.6.8 and 6.1.1.4'
Pt Pt -1.7033 8.3905 'International Tables Vol C Tables 4.2.6.8 and 6.1.1.4'

loop_
_geom_angle_atom_site_label_1
_geom_angle_atom_site_label_2
_geom_angle_atom_site_label_3
_geom_angle
_geom_angle_site_symmetry_1
_geom_angle_site_symmetry_3
_geom_angle_publ_flag
N2 Pt1 N1 174.39(11) . . ?
N2 Pt1 I1 90.49(8) . . ?
N1 Pt1 I1 90.69(8) . . ?
N2 Pt1 I2 89.53(8) . . ?
N1 Pt1 I2 89.63(8) . . ?
I1 Pt1 I2 176.528(8) . . ?
N1 O1 H1 109.5 . . ?
N2 O2 H2 109.5 . . ?
C2 N1 O1 114.2(3) . . ?
C2 N1 Pt1 131.7(2) . . ?
O1 N1 Pt1 114.04(19) . . ?
C5 N2 O2 113.4(3) . . ?
C5 N2 Pt1 131.7(2) . . ?
O2 N2 Pt1 114.72(19) . . ?
C2 C1 H1A 109.5 . . ?
C2 C1 H1B 109.5 . . ?
H1A C1 H1B 109.5 . . ?
C2 C1 H1C 109.5 . . ?
H1A C1 H1C 109.5 . . ?
H1B C1 H1C 109.5 . . ?
N1 C2 C3 122.3(3) . . ?
N1 C2 C1 118.8(3) . . ?
C3 C2 C1 118.9(3) . . ?
C2 C3 H3A 109.5 . . ?
C2 C3 H3B 109.5 . . ?
H3A C3 H3B 109.5 . . ?
C2 C3 H3C 109.5 . . ?
H3A C3 H3C 109.5 . . ?
H3B C3 H3C 109.5 . . ?
C5 C4 H4A 109.5 . . ?
C5 C4 H4B 109.5 . . ?
H4A C4 H4B 109.5 . . ?
C5 C4 H4C 109.5 . . ?
H4A C4 H4C 109.5 . . ?
H4B C4 H4C 109.5 . . ?
N2 C5 C4 118.7(3) . . ?
N2 C5 C6 121.0(3) . . ?
C4 C5 C6 120.3(3) . . ?
C5 C6 H6A 109.5 . . ?
C5 C6 H6B 109.5 . . ?
H6A C6 H6B 109.5 . . ?
C5 C6 H6C 109.5 . . ?
H6A C6 H6C 109.5 . . ?
H6B C6 H6C 109.5 . . ?

loop_
_geom_bond_atom_site_label_1
_geom_bond_atom_site_label_2
_geom_bond_distance
_geom_bond_site_symmetry_2
_geom_bond_publ_flag
Pt1 N2 2.002(3) . ?
Pt1 N1 2.007(3) . ?
Pt1 I1 2.5938(3) . ?
Pt1 I2 2.6104(2) . ?
O1 N1 1.401(3) . ?
O1 H1 0.8400 . ?
O2 N2 1.397(3) . ?
O2 H2 0.8400 . ?
N1 C2 1.285(4) . ?
N2 C5 1.291(4) . ?
C1 C2 1.501(5) . ?
C1 H1A 0.9800 . ?
C1 H1B 0.9800 . ?
C1 H1C 0.9800 . ?
C2 C3 1.482(5) . ?
C3 H3A 0.9800 . ?
C3 H3B 0.9800 . ?
C3 H3C 0.9800 . ?
C4 C5 1.481(5) . ?
C4 H4A 0.9800 . ?
C4 H4B 0.9800 . ?
C4 H4C 0.9800 . ?
C5 C6 1.495(5) . ?
C6 H6A 0.9800 . ?
C6 H6B 0.9800 . ?
C6 H6C 0.9800 . ?

loop_
_geom_torsion_atom_site_label_1
_geom_torsion_atom_site_label_2
_geom_torsion_atom_site_label_3
_geom_torsion_atom_site_label_4
_geom_torsion
_geom_torsion_site_symmetry_1
_geom_torsion_site_symmetry_2
_geom_torsion_site_symmetry_3
_geom_torsion_site_symmetry_4
_geom_torsion_publ_flag
I1 Pt1 N1 C2 85.6(3) . . . . ?
I2 Pt1 N1 C2 -91.0(3) . . . . ?
I1 Pt1 N1 O1 -97.3(2) . . . . ?
I2 Pt1 N1 O1 86.1(2) . . . . ?
I1 Pt1 N2 C5 -87.9(3) . . . . ?
I2 Pt1 N2 C5 88.6(3) . . . . ?
I1 Pt1 N2 O2 97.1(2) . . . . ?
I2 Pt1 N2 O2 -86.4(2) . . . . ?
O1 N1 C2 C3 -1.3(5) . . . . ?
Pt1 N1 C2 C3 175.8(2) . . . . ?
O1 N1 C2 C1 179.4(3) . . . . ?
Pt1 N1 C2 C1 -3.5(5) . . . . ?
O2 N2 C5 C4 179.8(3) . . . . ?
Pt1 N2 C5 C4 4.7(5) . . . . ?
O2 N2 C5 C6 -0.4(5) . . . . ?
Pt1 N2 C5 C6 -175.5(2) . . . . ?
